data_7221629
loop_
_publ_author_name
'Mart\'in-Caballero, Jagoba'
'W\'ery, Ana San Jos\'e'
'Artetxe, Be\~nat'
'Reinoso, Santiago'
'Felices, Leire San'
'Vilas, Jos\'e Luis'
'Guti\'errez-Zorrilla, Juan M.'

_publ_section_title
;
 Sequential single-crystal-to-single-crystal transformations promoted by
 gradual thermal dehydration in a porous metavanadate hybrid
;
_journal_issue 46
_journal_name_full CrystEngComm
_journal_page_first 8915
_journal_paper_doi 10.1039/C5CE01076D
_journal_volume 17
_journal_year 2015
_chemical_compound_source 'synthesis as described'
_chemical_formula_moiety 'C10 H34 Cu N4 O11 V2'
_chemical_formula_sum 'C10 H34 Cu N4 O11 V2'
_chemical_formula_weight 551.83
_chemical_name_systematic
;
 ?
;
_chemical_properties_physical Heat-sensitive
_space_group_IT_number 2
_symmetry_cell_setting triclinic
_symmetry_Int_Tables_number 2
_symmetry_space_group_name_Hall '-P 1'
_symmetry_space_group_name_H-M 'P -1'
_atom_sites_solution_hydrogens geom
_atom_sites_solution_primary direct
_atom_sites_solution_secondary difmap
_audit_creation_date 2015-07-08T20:05:51-00:00
_audit_creation_method 'WinGX routine CIF_UPDATE'
_audit_update_record
;
2015-07-14 deposited with the CCDC.
2015-07-23 downloaded from the CCDC.
;
_cell_angle_alpha 79.513(2)
_cell_angle_beta 98.024(2)
_cell_angle_gamma 105.156(2)
_cell_formula_units_Z 12
_cell_length_a 16.4455(3)
_cell_length_b 15.0098(5)
_cell_length_c 27.8995(7)
_cell_measurement_reflns_used 13498
_cell_measurement_temperature 100(2)
_cell_measurement_theta_max 27.992
_cell_measurement_theta_min 1.887
_cell_volume 6505.5(3)
_computing_cell_refinement
;
        CrysAlisPro, Agilent Technologies,
        Version 1.171.37.34 (release 22-05-2014 CrysAlis171 .NET)
        (compiled May 22 2014,16:03:01)
;
_computing_data_collection
;
        CrysAlisPro, Agilent Technologies,
        Version 1.171.37.34 (release 22-05-2014 CrysAlis171 .NET)
        (compiled May 22 2014,16:03:01)
;
_computing_data_reduction
;
        CrysAlisPro, Agilent Technologies,
        Version 1.171.37.34 (release 22-05-2014 CrysAlis171 .NET)
        (compiled May 22 2014,16:03:01)
;
_computing_molecular_graphics 'Ortep-3 for Windows (Farrugia, 1997)'
_computing_publication_material 'WinGX publication routines (Farrugia, 1999)'
_computing_structure_refinement 'SHELXL-2014/6 (Sheldrick, 2014)'
_computing_structure_solution 'OLEX2 (Dolomanov, 2009)'
_diffrn_ambient_temperature 100(2)
_diffrn_detector 'CCD plate'
_diffrn_detector_area_resol_mean 16.2439
_diffrn_detector_type Eos
_diffrn_measured_fraction_theta_full 1
_diffrn_measured_fraction_theta_max 1
_diffrn_measurement_device '\k-geometry diffractometer'
_diffrn_measurement_device_type 'SuperNova, Single source at offset, Eos'
_diffrn_measurement_method '\w scans'
_diffrn_orient_matrix_UB_11 0.024691
_diffrn_orient_matrix_UB_12 -0.0043702
_diffrn_orient_matrix_UB_13 -0.0240898
_diffrn_orient_matrix_UB_21 -0.040847
_diffrn_orient_matrix_UB_22 -0.0038886
_diffrn_orient_matrix_UB_23 -0.0079479
_diffrn_orient_matrix_UB_31 -0.0132561
_diffrn_orient_matrix_UB_32 0.0445132
_diffrn_orient_matrix_UB_33 -0.0055991
_diffrn_radiation_monochromator mirror
_diffrn_radiation_probe x-ray
_diffrn_radiation_source 'SuperNova (Mo) X-ray Source'
_diffrn_radiation_type MoK\a
_diffrn_radiation_wavelength 0.71073
_diffrn_reflns_av_R_equivalents 0.0357
_diffrn_reflns_av_unetI/netI 0.072
_diffrn_reflns_laue_measured_fraction_full 1
_diffrn_reflns_laue_measured_fraction_max 1
_diffrn_reflns_limit_h_max 18
_diffrn_reflns_limit_h_min -19
_diffrn_reflns_limit_k_max 17
_diffrn_reflns_limit_k_min -16
_diffrn_reflns_limit_l_max 33
_diffrn_reflns_limit_l_min -18
_diffrn_reflns_number 46122
_diffrn_reflns_point_group_measured_fraction_full 1
_diffrn_reflns_point_group_measured_fraction_max 1
_diffrn_reflns_theta_full 24.998
_diffrn_reflns_theta_max 24.998
_diffrn_reflns_theta_min 1.672
_exptl_absorpt_coefficient_mu 1.873
_exptl_absorpt_correction_T_max 1
_exptl_absorpt_correction_T_min 0.95956
_exptl_absorpt_correction_type multi-scan
_exptl_absorpt_process_details
;
        CrysAlisPro, Agilent Technologies,
        Version 1.171.36.28 (release 01-02-2013 CrysAlis171 .NET)
        (compiled Feb  1 2013,16:14:44)
        Empirical absorption correction using spherical harmonics,
 implemented in SCALE3 ABSPACK scaling algorithm.
;
_exptl_crystal_colour purple
_exptl_crystal_density_diffrn 1.69
_exptl_crystal_density_method 'not measured'
_exptl_crystal_description prism
_exptl_crystal_F_000 3420
_refine_diff_density_max 0.997
_refine_diff_density_min -1.075
_refine_diff_density_rms 0.107
_refine_ls_extinction_method none
_refine_ls_goodness_of_fit_ref 1.038
_refine_ls_hydrogen_treatment constr
_refine_ls_matrix_type full
_refine_ls_number_parameters 1558
_refine_ls_number_reflns 22908
_refine_ls_number_restraints 0
_refine_ls_restrained_S_all 1.038
_refine_ls_R_factor_all 0.0656
_refine_ls_R_factor_gt 0.0458
_refine_ls_shift/su_max 0.001
_refine_ls_shift/su_mean 0
_refine_ls_structure_factor_coef Fsqd
_refine_ls_weighting_details 'w=1/[\s^2^(Fo^2^)+(0.0397P)^2^+13.3392P] where P=(Fo^2^+2Fc^2^)/3'
_refine_ls_weighting_scheme calc
_refine_ls_wR_factor_gt 0.1012
_refine_ls_wR_factor_ref 0.1106
_reflns_number_gt 17910
_reflns_number_total 22908
_reflns_threshold_expression 'I > 2\s(I)'
_cod_data_source_file c5ce01076d2.cif
_cod_data_source_block 1
_cod_depositor_comments 'Adding full bibliography for 7221629--7221632.cif.'
_cod_database_code 7221629

loop_
_symmetry_equiv_pos_as_xyz
'x, y, z'
'-x, -y, -z'

loop_
_atom_site_label
_atom_site_type_symbol
_atom_site_fract_x
_atom_site_fract_y
_atom_site_fract_z
_atom_site_U_iso_or_equiv
_atom_site_adp_type
_atom_site_occupancy
_atom_site_calc_flag
V1 V 0.07832(4) 0.62407(5) 0.17775(3) 0.00903(16) Uani 1 d
V2 V 0.20012(4) 0.60708(5) 0.09577(3) 0.00944(16) Uani 1 d
V3 V 0.36314(4) 0.53036(5) 0.15735(3) 0.00839(16) Uani 1 d
V4 V 0.57072(4) 0.56631(5) 0.19901(3) 0.00905(16) Uani 1 d
V5 V 0.71353(4) 0.51696(5) 0.14403(3) 0.00884(16) Uani 1 d
V6 V 0.88841(4) 0.45755(5) 0.20637(3) 0.00832(16) Uani 1 d
V7 V 0.43956(4) -0.00647(5) 0.29241(3) 0.00918(16) Uani 1 d
V8 V 0.29767(4) 0.02552(5) 0.35368(3) 0.00946(16) Uani 1 d
V9 V 0.12724(4) 0.10011(5) 0.29692(3) 0.00961(16) Uani 1 d
V10 V -0.07197(4) -0.06358(5) 0.31040(3) 0.00879(16) Uani 1 d
V11 V -0.20134(4) -0.07867(5) 0.39832(3) 0.01079(16) Uani 1 d
V12 V -0.35856(4) 0.01593(5) 0.34375(3) 0.00986(16) Uani 1 d
Cu1A Cu 0.76192(3) 0.45493(4) 0.02571(2) 0.01112(12) Uani 1 d
Cu1B Cu 0.75023(3) 0.79266(4) 0.22149(2) 0.01423(13) Uani 1 d
Cu1C Cu 0.77419(3) 0.24102(4) 0.28258(2) 0.01082(12) Uani 1 d
Cu1D Cu 0.24537(3) 0.06182(4) 0.47527(2) 0.01250(13) Uani 1 d
Cu1E Cu 0.24978(3) 0.77829(4) 0.25168(2) 0.01186(12) Uani 1 d
Cu1F Cu 0.23923(3) 0.31435(4) 0.22424(2) 0.01075(12) Uani 1 d
O1 O 0.07027(18) 0.7290(2) 0.15078(11) 0.0148(7) Uani 1 d
O2 O 0.20171(19) 0.7110(2) 0.06407(11) 0.0158(7) Uani 1 d
O3 O 0.35371(18) 0.4564(2) 0.11847(11) 0.0132(7) Uani 1 d
O4 O 0.55565(19) 0.5106(2) 0.25424(11) 0.0172(7) Uani 1 d
O5 O 0.74624(18) 0.6264(2) 0.11777(11) 0.0132(7) Uani 1 d
O6 O 0.97631(18) 0.5551(2) 0.19583(11) 0.0154(7) Uani 1 d
O7 O 0.46507(19) 0.0566(2) 0.23989(11) 0.0164(7) Uani 1 d
O8 O 0.2688(2) -0.0866(2) 0.37598(11) 0.0190(7) Uani 1 d
O9 O 0.13882(18) 0.1727(2) 0.33647(10) 0.0134(7) Uani 1 d
O10 O -0.06031(18) -0.1700(2) 0.32919(11) 0.0142(7) Uani 1 d
O11 O -0.20083(19) -0.1882(2) 0.42103(12) 0.0192(7) Uani 1 d
O12 O 0.11798(18) 0.5680(2) 0.13688(11) 0.0140(7) Uani 1 d
O1M O 0.14807(18) 0.6379(2) 0.22557(11) 0.0153(7) Uani 1 d
O2M O 0.18711(18) 0.5330(2) 0.05700(10) 0.0120(7) Uani 1 d
O3M O 0.32696(18) 0.4695(2) 0.20803(11) 0.0147(7) Uani 1 d
O4M O 0.64138(17) 0.6652(2) 0.20269(11) 0.0140(7) Uani 1 d
O5M O 0.70642(18) 0.4492(2) 0.10282(10) 0.0121(7) Uani 1 d
O6M O 0.89357(18) 0.4026(2) 0.26307(11) 0.0145(7) Uani 1 d
O7M O 0.36691(18) -0.1006(2) 0.28194(11) 0.0161(7) Uani 1 d
O8M O 0.30398(18) 0.0855(2) 0.39812(10) 0.0128(7) Uani 1 d
O9M O 0.12570(18) 0.1594(2) 0.24126(11) 0.0156(7) Uani 1 d
O10M O -0.12716(18) -0.0624(2) 0.25633(11) 0.0150(7) Uani 1 d
O11M O -0.17842(19) -0.0175(2) 0.44327(11) 0.0185(7) Uani 1 d
O12M O -0.31151(19) 0.0796(2) 0.29680(11) 0.0186(7) Uani 1 d
O23 O 0.30122(18) 0.6133(2) 0.13285(11) 0.0143(7) Uani 1 d
O34 O 0.47260(17) 0.5916(2) 0.16780(10) 0.0115(7) Uani 1 d
O45 O 0.61072(17) 0.4954(2) 0.16554(11) 0.0128(7) Uani 1 d
O56 O 0.78723(17) 0.4893(2) 0.19500(10) 0.0120(7) Uani 1 d
O61 O 0.88493(18) 0.3827(2) 0.16919(11) 0.0132(7) Uani 1 d
O78 O 0.39791(18) 0.0592(2) 0.32806(11) 0.0130(7) Uani 1 d
O89 O 0.21825(18) 0.0519(2) 0.30582(11) 0.0180(7) Uani 1 d
O101 O -0.12746(19) -0.0294(2) 0.35259(11) 0.0162(7) Uani 1 d
O112 O -0.30558(18) -0.0750(2) 0.36978(12) 0.0192(7) Uani 1 d
O127 O -0.35110(19) 0.0861(2) 0.38437(11) 0.0186(7) Uani 1 d
O712 O 0.53248(17) -0.0390(2) 0.32724(11) 0.0128(7) Uani 1 d
O910 O 0.03041(18) 0.0135(2) 0.30408(11) 0.0162(7) Uani 1 d
N4A N 0.8737(2) 0.4450(3) 0.06303(13) 0.0131(8) Uani 1 d
H4A H 0.8681 0.445 0.0976 0.016 Uiso 1 calc
N11F N 0.1384(2) 0.3704(3) 0.20075(13) 0.0114(8) Uani 1 d
H11F H 0.1607 0.4347 0.1853 0.014 Uiso 1 calc
N11B N 0.8269(2) 0.7178(3) 0.26117(15) 0.0232(10) Uani 1 d
H11B H 0.8668 0.7592 0.2818 0.028 Uiso 1 calc
N4B N 0.6794(3) 0.8766(3) 0.18203(15) 0.0246(10) Uani 1 d
H4B H 0.6335 0.8363 0.1639 0.03 Uiso 1 calc
N8F N 0.2320(2) 0.3465(3) 0.29044(13) 0.0136(8) Uani 1 d
H8F H 0.2029 0.2888 0.31 0.016 Uiso 1 calc
N4F N 0.3349(2) 0.2507(3) 0.24953(13) 0.0138(8) Uani 1 d
H4F H 0.3091 0.1885 0.2664 0.017 Uiso 1 calc
N8B N 0.8166(2) 0.7979(3) 0.16446(15) 0.0241(10) Uani 1 d
H8B H 0.7851 0.7456 0.1475 0.029 Uiso 1 calc
N8A N 0.7866(2) 0.5950(3) 0.02303(13) 0.0128(8) Uani 1 d
H8A H 0.7735 0.6049 0.0546 0.015 Uiso 1 calc
N1A N 0.7383(2) 0.3149(3) 0.02903(13) 0.0132(8) Uani 1 d
H1A H 0.7509 0.3041 -0.0024 0.016 Uiso 1 calc
N1F N 0.2452(2) 0.2771(3) 0.15934(13) 0.0142(8) Uani 1 d
H1F H 0.2778 0.3324 0.1396 0.017 Uiso 1 calc
N11A N 0.6510(2) 0.4650(3) -0.01247(13) 0.0134(8) Uani 1 d
H11A H 0.6585 0.4684 -0.047 0.016 Uiso 1 calc
N1B N 0.6892(3) 0.7955(3) 0.27865(15) 0.0249(10) Uani 1 d
H1B H 0.726 0.8422 0.2976 0.03 Uiso 1 calc
C13A C 0.5885(3) 0.2941(3) -0.00484(17) 0.0198(11) Uani 1 d
H13A H 0.609 0.2967 -0.0361 0.024 Uiso 1 calc
H13B H 0.5342 0.2488 -0.0038 0.024 Uiso 1 calc
C6F C 0.3671(3) 0.3106(3) 0.32934(17) 0.0206(11) Uani 1 d
H6FA H 0.414 0.3305 0.3534 0.025 Uiso 1 calc
H6FB H 0.333 0.2512 0.3437 0.025 Uiso 1 calc
C7F C 0.3136(3) 0.3817(3) 0.31907(17) 0.0182(11) Uani 1 d
H7FA H 0.3026 0.3956 0.3498 0.022 Uiso 1 calc
H7FB H 0.3445 0.4392 0.301 0.022 Uiso 1 calc
C9A C 0.7225(3) 0.6268(3) -0.01410(16) 0.0168(10) Uani 1 d
H9AA H 0.738 0.6303 -0.0468 0.02 Uiso 1 calc
H9AB H 0.7184 0.6882 -0.01 0.02 Uiso 1 calc
C10A C 0.6389(3) 0.5566(3) -0.00689(17) 0.0167(10) Uani 1 d
H10A H 0.6224 0.5543 0.0255 0.02 Uiso 1 calc
H10B H 0.595 0.5736 -0.0311 0.02 Uiso 1 calc
C5A C 0.9474(3) 0.5217(3) 0.04918(17) 0.0197(11) Uani 1 d
H5AA H 0.9558 0.5225 0.0154 0.024 Uiso 1 calc
H5AB H 0.9976 0.5102 0.0695 0.024 Uiso 1 calc
C7B C 0.8304(3) 0.8807(4) 0.12615(18) 0.0258(12) Uani 1 d
H7BA H 0.8508 0.8649 0.0986 0.031 Uiso 1 calc
H7BB H 0.8745 0.9299 0.1389 0.031 Uiso 1 calc
C10F C 0.1031(3) 0.3758(3) 0.24603(16) 0.0144(10) Uani 1 d
H10C H 0.071 0.3145 0.2594 0.017 Uiso 1 calc
H10D H 0.0655 0.4177 0.2387 0.017 Uiso 1 calc
C13F C 0.1096(3) 0.3144(3) 0.12025(16) 0.0163(10) Uani 1 d
H13C H 0.1429 0.3749 0.1067 0.02 Uiso 1 calc
H13D H 0.0633 0.2949 0.0958 0.02 Uiso 1 calc
C2F C 0.2961(3) 0.2066(3) 0.16870(18) 0.0187(11) Uani 1 d
H2FA H 0.3168 0.202 0.1386 0.022 Uiso 1 calc
H2FB H 0.2615 0.1459 0.181 0.022 Uiso 1 calc
C3A C 0.8849(3) 0.3519(3) 0.05927(18) 0.0184(11) Uani 1 d
H3AA H 0.9281 0.3354 0.0842 0.022 Uiso 1 calc
H3AB H 0.9022 0.3522 0.0274 0.022 Uiso 1 calc
C7A C 0.8738(3) 0.6521(3) 0.01657(17) 0.0201(11) Uani 1 d
H7AA H 0.8768 0.7165 0.0192 0.024 Uiso 1 calc
H7AB H 0.888 0.6506 -0.0158 0.024 Uiso 1 calc
C14A C 0.6502(3) 0.2606(3) 0.03584(17) 0.0201(11) Uani 1 d
H14A H 0.6354 0.2673 0.0672 0.024 Uiso 1 calc
H14B H 0.6462 0.1949 0.0359 0.024 Uiso 1 calc
C3F C 0.3689(3) 0.2363(3) 0.20575(17) 0.0186(11) Uani 1 d
H3FA H 0.4006 0.1886 0.2148 0.022 Uiso 1 calc
H3FB H 0.4066 0.2938 0.1921 0.022 Uiso 1 calc
C14F C 0.1649(3) 0.2447(3) 0.12958(16) 0.0144(10) Uani 1 d
H14C H 0.1339 0.1857 0.1463 0.017 Uiso 1 calc
H14D H 0.1772 0.2339 0.0984 0.017 Uiso 1 calc
C13B C 0.7422(3) 0.6627(4) 0.33154(19) 0.0305(13) Uani 1 d
H13E H 0.7839 0.7067 0.3494 0.037 Uiso 1 calc
H13F H 0.7232 0.6069 0.3548 0.037 Uiso 1 calc
C6A C 0.9367(3) 0.6157(4) 0.05486(17) 0.0220(12) Uani 1 d
H6AA H 0.9912 0.6603 0.0534 0.026 Uiso 1 calc
H6AB H 0.9185 0.6114 0.087 0.026 Uiso 1 calc
C14B C 0.6677(3) 0.7044(4) 0.3133(2) 0.0329(14) Uani 1 d
H14E H 0.6442 0.715 0.3412 0.039 Uiso 1 calc
H14F H 0.6244 0.6599 0.2967 0.039 Uiso 1 calc
C5B C 0.7183(3) 0.9532(4) 0.14581(19) 0.0293(13) Uani 1 d
H5BA H 0.7634 0.9965 0.1621 0.035 Uiso 1 calc
H5BB H 0.6764 0.9866 0.1297 0.035 Uiso 1 calc
C12A C 0.5754(3) 0.3886(3) -0.00178(18) 0.0192(11) Uani 1 d
H12A H 0.528 0.3999 -0.0249 0.023 Uiso 1 calc
H12B H 0.5612 0.3886 0.0308 0.023 Uiso 1 calc
C9F C 0.1755(3) 0.4113(3) 0.28251(17) 0.0173(10) Uani 1 d
H9FA H 0.2059 0.474 0.2699 0.021 Uiso 1 calc
H9FB H 0.1545 0.4129 0.3131 0.021 Uiso 1 calc
C12F C 0.0729(3) 0.3252(3) 0.16523(16) 0.0148(10) Uani 1 d
H12C H 0.0313 0.3622 0.1552 0.018 Uiso 1 calc
H12D H 0.0441 0.2641 0.1809 0.018 Uiso 1 calc
C9B C 0.8961(3) 0.7749(4) 0.1854(2) 0.0295(13) Uani 1 d
H9BA H 0.9349 0.8287 0.1974 0.035 Uiso 1 calc
H9BB H 0.922 0.7569 0.1607 0.035 Uiso 1 calc
C2A C 0.8019(3) 0.2834(3) 0.06636(17) 0.0199(11) Uani 1 d
H2AA H 0.8056 0.2216 0.0626 0.024 Uiso 1 calc
H2AB H 0.7861 0.2807 0.0989 0.024 Uiso 1 calc
C10B C 0.8771(3) 0.6950(3) 0.22709(19) 0.0224(11) Uani 1 d
H10E H 0.8458 0.6386 0.2142 0.027 Uiso 1 calc
H10F H 0.9297 0.6837 0.2445 0.027 Uiso 1 calc
C3B C 0.6389(3) 0.9082(4) 0.2182(2) 0.0304(13) Uani 1 d
H3BA H 0.678 0.9605 0.2314 0.036 Uiso 1 calc
H3BB H 0.589 0.9283 0.2024 0.036 Uiso 1 calc
C2B C 0.6151(3) 0.8298(4) 0.2581(2) 0.0305(13) Uani 1 d
H2BA H 0.5927 0.8506 0.2833 0.037 Uiso 1 calc
H2BB H 0.5715 0.78 0.2454 0.037 Uiso 1 calc
C6B C 0.7536(3) 0.9176(4) 0.1082(2) 0.0345(14) Uani 1 d
H6BA H 0.7097 0.8682 0.0954 0.041 Uiso 1 calc
H6BB H 0.7676 0.9679 0.0812 0.041 Uiso 1 calc
C12B C 0.7857(3) 0.6369(4) 0.29404(19) 0.0312(13) Uani 1 d
H12E H 0.8277 0.604 0.3107 0.037 Uiso 1 calc
H12F H 0.7444 0.5948 0.275 0.037 Uiso 1 calc
C5F C 0.4022(3) 0.2959(3) 0.28481(17) 0.0189(11) Uani 1 d
H5FA H 0.4324 0.3559 0.2686 0.023 Uiso 1 calc
H5FB H 0.4424 0.2574 0.2953 0.023 Uiso 1 calc
N8D N 0.2897(2) 0.1977(3) 0.48218(14) 0.0180(9) Uani 1 d
H8D H 0.2794 0.2043 0.515 0.022 Uiso 1 calc
N11D N 0.1427(2) 0.1005(3) 0.43888(14) 0.0165(9) Uani 1 d
H11D H 0.1495 0.1073 0.404 0.02 Uiso 1 calc
N4D N 0.3472(2) 0.0234(3) 0.51378(14) 0.0175(9) Uani 1 d
H4D H 0.3379 0.0151 0.5484 0.021 Uiso 1 calc
N1D N 0.2003(2) -0.0740(3) 0.46823(13) 0.0174(9) Uani 1 d
H1D H 0.2115 -0.0802 0.4356 0.021 Uiso 1 calc
C2D C 0.2533(3) -0.1256(3) 0.50362(17) 0.0218(11) Uani 1 d
H2DA H 0.2476 -0.1867 0.4948 0.026 Uiso 1 calc
H2DB H 0.2355 -0.134 0.5362 0.026 Uiso 1 calc
C6D C 0.4338(3) 0.1847(4) 0.51678(19) 0.0272(13) Uani 1 d
H6DA H 0.4136 0.1809 0.5483 0.033 Uiso 1 calc
H6DB H 0.4921 0.2208 0.5182 0.033 Uiso 1 calc
C7D C 0.3816(3) 0.2361(4) 0.47781(19) 0.0254(12) Uani 1 d
H7DA H 0.3967 0.3019 0.481 0.03 Uiso 1 calc
H7DB H 0.3943 0.2308 0.4457 0.03 Uiso 1 calc
C10D C 0.1471(3) 0.1953(4) 0.44903(18) 0.0222(11) Uani 1 d
H10G H 0.1293 0.1917 0.4812 0.027 Uiso 1 calc
H10H H 0.1104 0.2252 0.4248 0.027 Uiso 1 calc
C14D C 0.1082(3) -0.1148(4) 0.47181(19) 0.0260(12) Uani 1 d
H14G H 0.0954 -0.1159 0.5048 0.031 Uiso 1 calc
H14H H 0.094 -0.1788 0.4654 0.031 Uiso 1 calc
C12D C 0.0598(3) 0.0365(4) 0.44630(19) 0.0256(12) Uani 1 d
H12G H 0.0166 0.0617 0.4251 0.031 Uiso 1 calc
H12H H 0.0482 0.0322 0.4799 0.031 Uiso 1 calc
C3D C 0.3439(3) -0.0703(4) 0.50287(18) 0.0244(12) Uani 1 d
H3DA H 0.3801 -0.1007 0.5273 0.029 Uiso 1 calc
H3DB H 0.3632 -0.0653 0.4709 0.029 Uiso 1 calc
C9D C 0.2372(3) 0.2495(3) 0.44685(18) 0.0222(11) Uani 1 d
H9DA H 0.2539 0.2564 0.4141 0.027 Uiso 1 calc
H9DB H 0.2441 0.3113 0.4551 0.027 Uiso 1 calc
C5D C 0.4313(3) 0.0870(4) 0.50856(18) 0.0231(12) Uani 1 d
H5DA H 0.4469 0.0896 0.476 0.028 Uiso 1 calc
H5DB H 0.4726 0.0625 0.532 0.028 Uiso 1 calc
C13D C 0.0548(3) -0.0598(4) 0.43591(18) 0.0259(12) Uani 1 d
H13G H 0.072 -0.0542 0.4034 0.031 Uiso 1 calc
H13H H -0.0038 -0.095 0.4356 0.031 Uiso 1 calc
N1E N 0.1672(2) 0.8073(3) 0.29037(14) 0.0156(9) Uani 1 d
H1E H 0.1998 0.8532 0.3111 0.019 Uiso 1 calc
N4E N 0.2081(2) 0.8652(3) 0.19558(13) 0.0142(8) Uani 1 d
H4E H 0.166 0.8259 0.1748 0.017 Uiso 1 calc
N11E N 0.2927(2) 0.6944(3) 0.30899(14) 0.0183(9) Uani 1 d
H11E H 0.3323 0.7355 0.33 0.022 Uiso 1 calc
N8E N 0.3326(2) 0.7487(3) 0.21331(14) 0.0176(9) Uani 1 d
H8E H 0.3008 0.6987 0.1949 0.021 Uiso 1 calc
C3E C 0.1622(3) 0.9190(3) 0.21654(18) 0.0217(11) Uani 1 d
H3EA H 0.1256 0.9464 0.191 0.026 Uiso 1 calc
H3EB H 0.2021 0.969 0.2312 0.026 Uiso 1 calc
C6E C 0.3170(3) 0.8693(4) 0.14171(19) 0.0291(13) Uani 1 d
H6EA H 0.2752 0.8204 0.1273 0.035 Uiso 1 calc
H6EB H 0.3482 0.9096 0.1156 0.035 Uiso 1 calc
C7E C 0.3770(3) 0.8257(4) 0.17777(19) 0.0272(13) Uani 1 d
H7EA H 0.4116 0.8017 0.1603 0.033 Uiso 1 calc
H7EB H 0.4143 0.8731 0.1954 0.033 Uiso 1 calc
C5E C 0.2712(3) 0.9264(3) 0.16342(18) 0.0232(12) Uani 1 d
H5EA H 0.3121 0.9695 0.1821 0.028 Uiso 1 calc
H5EB H 0.243 0.9627 0.1372 0.028 Uiso 1 calc
C12E C 0.2299(3) 0.6314(3) 0.34053(18) 0.0262(12) Uani 1 d
H12K H 0.2591 0.5974 0.3674 0.031 Uiso 1 calc
H12L H 0.1923 0.5861 0.3216 0.031 Uiso 1 calc
C14E C 0.1196(3) 0.7269(3) 0.32305(18) 0.0237(12) Uani 1 d
H14K H 0.0856 0.6808 0.3034 0.028 Uiso 1 calc
H14L H 0.0815 0.748 0.3395 0.028 Uiso 1 calc
C2E C 0.1104(3) 0.8534(3) 0.25478(18) 0.0217(11) Uani 1 d
H2EA H 0.0832 0.8878 0.2712 0.026 Uiso 1 calc
H2EB H 0.0668 0.8071 0.2395 0.026 Uiso 1 calc
C13E C 0.1778(3) 0.6816(4) 0.36116(18) 0.0295(13) Uani 1 d
H13K H 0.2158 0.7295 0.3783 0.035 Uiso 1 calc
H13L H 0.1439 0.6375 0.385 0.035 Uiso 1 calc
C10E C 0.3434(3) 0.6446(3) 0.2891(2) 0.0268(13) Uani 1 d
H10K H 0.3065 0.5915 0.2755 0.032 Uiso 1 calc
H10L H 0.3819 0.6215 0.3151 0.032 Uiso 1 calc
C9E C 0.3925(3) 0.7093(4) 0.2503(2) 0.0254(12) Uani 1 d
H9EA H 0.4337 0.7591 0.2644 0.03 Uiso 1 calc
H9EB H 0.4225 0.6758 0.2351 0.03 Uiso 1 calc
N1C N 0.7746(2) 0.2137(2) 0.21433(12) 0.0106(8) Uani 1 d
H1C H 0.801 0.2728 0.1948 0.013 Uiso 1 calc
N8C N 0.7716(2) 0.2700(3) 0.35003(13) 0.0125(8) Uani 1 d
H8C H 0.7335 0.2156 0.3672 0.015 Uiso 1 calc
N4C N 0.8722(2) 0.1800(3) 0.30138(13) 0.0118(8) Uani 1 d
H4C H 0.8486 0.1141 0.3138 0.014 Uiso 1 calc
N11C N 0.6831(2) 0.3117(3) 0.26114(13) 0.0122(8) Uani 1 d
H11C H 0.7103 0.3728 0.2437 0.015 Uiso 1 calc
C7C C 0.8511(3) 0.2885(3) 0.38235(17) 0.0178(11) Uani 1 d
H7CA H 0.838 0.291 0.4149 0.021 Uiso 1 calc
H7CB H 0.8858 0.3493 0.3702 0.021 Uiso 1 calc
C14C C 0.6899(3) 0.1798(3) 0.18881(17) 0.0163(10) Uani 1 d
H14I H 0.6603 0.1228 0.2079 0.02 Uiso 1 calc
H14J H 0.6963 0.1655 0.1572 0.02 Uiso 1 calc
C2C C 0.8316(3) 0.1515(3) 0.21808(16) 0.0136(10) Uani 1 d
H2CA H 0.8508 0.1545 0.1864 0.016 Uiso 1 calc
H2CB H 0.8024 0.0875 0.2291 0.016 Uiso 1 calc
C10C C 0.6540(3) 0.3291(4) 0.30597(17) 0.0196(11) Uani 1 d
H10I H 0.6117 0.275 0.3189 0.024 Uiso 1 calc
H10J H 0.6288 0.3823 0.2982 0.024 Uiso 1 calc
C9C C 0.7293(3) 0.3482(3) 0.34319(17) 0.0192(11) Uani 1 d
H9CA H 0.7684 0.4065 0.3319 0.023 Uiso 1 calc
H9CB H 0.7113 0.3532 0.374 0.023 Uiso 1 calc
C3C C 0.9059(3) 0.1833(3) 0.25428(16) 0.0146(10) Uani 1 d
H3CA H 0.9442 0.1425 0.2585 0.018 Uiso 1 calc
H3CB H 0.9366 0.2463 0.2426 0.018 Uiso 1 calc
C6C C 0.9016(3) 0.2160(3) 0.38606(16) 0.0150(10) Uani 1 d
H6CA H 0.8652 0.1546 0.3951 0.018 Uiso 1 calc
H6CB H 0.9473 0.2263 0.412 0.018 Uiso 1 calc
C13C C 0.6384(3) 0.2515(3) 0.18150(17) 0.0184(11) Uani 1 d
H13I H 0.5882 0.2315 0.1596 0.022 Uiso 1 calc
H13J H 0.6713 0.31 0.1654 0.022 Uiso 1 calc
C5C C 0.9387(3) 0.2173(3) 0.33888(16) 0.0144(10) Uani 1 d
H5CA H 0.9672 0.2808 0.3265 0.017 Uiso 1 calc
H5CB H 0.9803 0.18 0.3456 0.017 Uiso 1 calc
C12C C 0.6110(3) 0.2692(3) 0.22750(17) 0.0183(11) Uani 1 d
H12I H 0.5729 0.3105 0.2186 0.022 Uiso 1 calc
H12J H 0.58 0.2106 0.2445 0.022 Uiso 1 calc
O1W O 0.5028(2) 0.0516(2) 0.14439(12) 0.0211(8) Uani 1 d
O2W O 0.4568(2) 0.2023(2) 0.08947(12) 0.0263(8) Uani 1 d
O3W O 0.9891(2) 0.0522(2) 0.18482(11) 0.0238(8) Uani 1 d
O4W O 1.0294(2) 1.0312(2) 0.09259(12) 0.0253(8) Uani 1 d
O5W O 1.0408(3) 0.8456(3) -0.02451(16) 0.0257(11) Uani 0.75 d
O6W O 1.0790(10) 0.9329(13) -0.0111(5) 0.046(5) Uani 0.25 d
O7W O 1.0085(2) 0.8496(3) 0.07230(14) 0.0372(10) Uani 1 d
O8W O 1.0100(2) 0.4964(3) 0.33767(14) 0.0381(10) Uani 1 d
O9W O 0.9029(3) 0.5362(3) 0.39541(16) 0.0511(12) Uani 1 d
O10W O 0.8797(3) 0.4276(3) 0.48976(17) 0.0522(12) Uani 1 d
O11W O 0.9232(2) 0.7197(2) 0.41864(12) 0.0249(8) Uani 1 d
O12W O 0.9698(5) 0.6164(6) 0.5072(3) 0.027(2) Uani 0.5 d
O13W O 0.9975(6) 0.6690(7) 0.5129(3) 0.038(2) Uani 0.5 d
O14W O 0.6897(3) 0.6414(3) 0.45092(14) 0.0445(11) Uani 1 d
O15W O 0.53408(19) 0.7745(2) 0.11662(11) 0.0158(7) Uani 1 d
O16W O 0.50681(19) 0.9467(2) 0.07501(11) 0.0192(7) Uani 1 d
O17W O 0.6249(2) 0.7144(2) 0.06075(11) 0.0192(7) Uani 1 d
O18W O 0.6697(2) 0.8557(2) -0.01638(12) 0.0210(8) Uani 1 d
O19W O 0.7099(3) 0.3473(3) 0.50054(14) 0.0398(10) Uani 1 d
O20W O 0.5452(3) 0.4803(3) 0.35582(14) 0.0532(13) Uani 1 d
O21W O 0.5320(3) 0.6230(3) 0.40352(17) 0.0503(12) Uani 1 d
O22W O 0.5505(5) 0.4378(6) 0.5061(3) 0.040(2) Uani 0.5 d
O23W O 0.4149(7) 0.4865(8) 0.4396(4) 0.082(3) Uani 0.5 d
O24W O 0.5781(2) 0.3396(3) 0.42756(14) 0.0349(9) Uani 1 d
O25W O 0.4638(2) 0.7710(2) 0.36556(12) 0.0260(8) Uani 1 d
O26W O 0.2686(3) 0.4846(3) 0.46861(16) 0.0502(12) Uani 1 d
O27W O 0.1096(7) 0.4542(9) 0.4282(4) 0.045(3) Uani 0.4 d
O28W O 0.1162(5) 0.4170(5) 0.4090(3) 0.0355(19) Uani 0.6 d
O29W O 0.3604(2) 0.7915(3) 0.42889(13) 0.0311(9) Uani 1 d
O30W O 0.48622(19) 0.3788(2) 0.11182(12) 0.0192(7) Uani 1 d
O31W O 0.2153(2) 0.8880(3) 0.01125(15) 0.0394(11) Uani 1 d
O32W O 0.61552(19) 1.0097(2) -0.00002(12) 0.0198(7) Uani 1 d
O33W O 0.8443(10) 0.8988(13) -0.0289(6) 0.023(4) Uani 0.2 d
O34W O 0.8177(3) 0.9545(4) -0.0502(2) 0.0442(14) Uani 0.8 d
O35W O 0.5199(2) 0.1677(2) 0.39370(12) 0.0237(8) Uani 1 d

loop_
_atom_site_aniso_label
_atom_site_aniso_U_11
_atom_site_aniso_U_22
_atom_site_aniso_U_33
_atom_site_aniso_U_23
_atom_site_aniso_U_13
_atom_site_aniso_U_12
V1 0.0062(4) 0.0102(4) 0.0101(4) -0.0024(3) 0.0018(3) -0.0001(3)
V2 0.0072(4) 0.0118(4) 0.0094(4) -0.0012(3) 0.0011(3) 0.0026(3)
V3 0.0055(4) 0.0096(4) 0.0093(4) -0.0007(3) 0.0008(3) 0.0009(3)
V4 0.0067(4) 0.0098(4) 0.0107(4) -0.0031(3) -0.0007(3) 0.0019(3)
V5 0.0072(4) 0.0098(4) 0.0095(4) -0.0018(3) 0.0003(3) 0.0022(3)
V6 0.0057(4) 0.0091(4) 0.0095(4) -0.0004(3) 0.0013(3) 0.0010(3)
V7 0.0065(4) 0.0103(4) 0.0108(4) -0.0030(3) 0.0007(3) 0.0011(3)
V8 0.0083(4) 0.0114(4) 0.0088(4) -0.0020(3) 0.0011(3) 0.0023(3)
V9 0.0063(4) 0.0122(4) 0.0089(4) -0.0003(3) 0.0009(3) 0.0007(3)
V10 0.0070(4) 0.0096(4) 0.0094(4) -0.0021(3) 0.0017(3) 0.0005(3)
V11 0.0087(4) 0.0142(4) 0.0101(4) -0.0012(3) 0.0012(3) 0.0041(3)
V12 0.0072(4) 0.0117(4) 0.0094(4) -0.0002(3) 0.0011(3) 0.0009(3)
Cu1A 0.0081(3) 0.0143(3) 0.0105(3) -0.0020(2) -0.0005(2) 0.0026(2)
Cu1B 0.0091(3) 0.0142(3) 0.0212(3) -0.0074(2) -0.0002(2) 0.0036(2)
Cu1C 0.0087(3) 0.0140(3) 0.0103(3) -0.0012(2) 0.0002(2) 0.0043(2)
Cu1D 0.0102(3) 0.0173(3) 0.0101(3) -0.0022(2) -0.0004(2) 0.0041(2)
Cu1E 0.0084(3) 0.0129(3) 0.0150(3) -0.0036(2) 0.0026(2) 0.0020(2)
Cu1F 0.0077(3) 0.0128(3) 0.0114(3) -0.0003(2) 0.0010(2) 0.0029(2)
O1 0.0131(16) 0.0136(17) 0.0171(17) -0.0012(13) 0.0017(13) 0.0025(13)
O2 0.0171(17) 0.0129(17) 0.0174(18) -0.0012(14) 0.0026(13) 0.0042(14)
O3 0.0144(16) 0.0114(17) 0.0129(16) -0.0018(13) 0.0020(13) 0.0014(13)
O4 0.0213(17) 0.0175(18) 0.0121(17) 0.0003(14) -0.0011(13) 0.0066(14)
O5 0.0148(16) 0.0106(16) 0.0135(17) -0.0023(13) 0.0019(13) 0.0011(13)
O6 0.0103(16) 0.0135(17) 0.0218(18) -0.0049(14) 0.0053(13) -0.0017(13)
O7 0.0188(17) 0.0179(18) 0.0111(17) -0.0004(13) 0.0012(13) 0.0032(14)
O8 0.0250(18) 0.0121(17) 0.0187(18) -0.0019(14) 0.0075(14) -0.0003(14)
O9 0.0155(16) 0.0124(17) 0.0106(16) 0.0005(13) 0.0021(13) 0.0013(13)
O10 0.0123(16) 0.0125(17) 0.0165(17) -0.0050(13) -0.0021(13) 0.0009(13)
O11 0.0194(17) 0.0169(18) 0.0217(19) 0.0018(14) 0.0050(14) 0.0068(14)
O12 0.0104(15) 0.0133(17) 0.0181(17) -0.0049(13) 0.0042(13) -0.0004(13)
O1M 0.0098(15) 0.0198(18) 0.0147(17) -0.0046(14) -0.0018(13) 0.0012(13)
O2M 0.0117(15) 0.0137(17) 0.0107(16) -0.0036(13) 0.0013(12) 0.0020(13)
O3M 0.0152(16) 0.0158(17) 0.0119(16) 0.0005(13) 0.0039(13) 0.0022(13)
O4M 0.0078(15) 0.0150(17) 0.0185(17) -0.0055(14) -0.0018(13) 0.0008(13)
O5M 0.0116(15) 0.0140(17) 0.0121(16) -0.0026(13) 0.0032(12) 0.0041(13)
O6M 0.0133(16) 0.0185(18) 0.0105(16) 0.0035(13) 0.0009(13) 0.0060(14)
O7M 0.0104(16) 0.0180(18) 0.0208(18) -0.0072(14) 0.0004(13) 0.0027(13)
O8M 0.0157(16) 0.0123(17) 0.0106(16) -0.0030(13) 0.0008(13) 0.0029(13)
O9M 0.0155(16) 0.0177(18) 0.0100(16) -0.0003(13) 0.0007(13) -0.0007(14)
O10M 0.0147(16) 0.0174(18) 0.0121(17) -0.0035(13) -0.0011(13) 0.0030(14)
O11M 0.0202(17) 0.0240(19) 0.0121(17) -0.0048(14) 0.0031(14) 0.0044(15)
O12M 0.0164(17) 0.0206(19) 0.0139(17) 0.0010(14) 0.0019(13) -0.0019(14)
O23 0.0120(16) 0.0140(17) 0.0172(17) -0.0018(13) -0.0019(13) 0.0057(13)
O34 0.0086(15) 0.0106(16) 0.0142(16) 0.0001(13) 0.0015(12) 0.0016(12)
O45 0.0076(15) 0.0146(17) 0.0174(17) -0.0060(13) 0.0016(13) 0.0023(13)
O56 0.0075(15) 0.0147(17) 0.0131(16) -0.0012(13) 0.0016(12) 0.0016(13)
O61 0.0127(16) 0.0139(17) 0.0137(17) -0.0015(13) 0.0023(13) 0.0044(13)
O78 0.0116(15) 0.0125(17) 0.0162(17) -0.0048(13) 0.0037(13) 0.0022(13)
O89 0.0129(16) 0.033(2) 0.0124(17) -0.0070(15) -0.0010(13) 0.0111(15)
O101 0.0181(17) 0.0148(17) 0.0178(17) -0.0018(14) 0.0089(14) 0.0043(14)
O112 0.0115(16) 0.0154(18) 0.0275(19) 0.0017(15) -0.0020(14) 0.0030(14)
O127 0.0202(17) 0.0224(19) 0.0146(17) -0.0068(14) 0.0011(14) 0.0049(15)
O712 0.0081(15) 0.0146(17) 0.0152(17) -0.0025(13) -0.0010(12) 0.0028(13)
O910 0.0114(16) 0.0162(18) 0.0195(18) -0.0022(14) 0.0026(13) 0.0000(13)
N4A 0.0094(19) 0.020(2) 0.011(2) -0.0062(16) -0.0022(15) 0.0044(16)
N11F 0.0096(18) 0.010(2) 0.013(2) 0.0003(15) 0.0031(15) 0.0004(15)
N11B 0.022(2) 0.017(2) 0.030(3) -0.0084(19) -0.0050(19) 0.0039(18)
N4B 0.023(2) 0.019(2) 0.023(2) -0.0035(19) -0.0059(19) -0.0044(19)
N8F 0.0118(19) 0.015(2) 0.012(2) 0.0001(16) 0.0017(15) -0.0006(16)
N4F 0.0103(19) 0.011(2) 0.018(2) 0.0023(16) 0.0024(16) 0.0006(16)
N8B 0.021(2) 0.022(2) 0.030(3) -0.012(2) 0.0030(19) 0.0011(19)
N8A 0.0136(19) 0.018(2) 0.0080(19) -0.0033(16) 0.0014(15) 0.0046(16)
N1A 0.0138(19) 0.017(2) 0.0081(19) -0.0018(16) 0.0014(15) 0.0017(16)
N1F 0.0108(19) 0.013(2) 0.018(2) -0.0010(16) 0.0042(16) 0.0006(16)
N11A 0.0095(19) 0.022(2) 0.010(2) -0.0026(16) 0.0029(15) 0.0055(16)
N1B 0.023(2) 0.025(2) 0.025(2) -0.014(2) 0.0092(19) -0.0075(19)
C13A 0.013(2) 0.027(3) 0.014(3) -0.006(2) -0.0002(19) -0.005(2)
C6F 0.019(3) 0.018(3) 0.017(3) 0.003(2) -0.003(2) -0.002(2)
C7F 0.019(2) 0.015(3) 0.015(3) 0.000(2) -0.002(2) -0.003(2)
C9A 0.024(3) 0.016(3) 0.013(2) 0.000(2) 0.003(2) 0.009(2)
C10A 0.016(2) 0.026(3) 0.011(2) -0.002(2) 0.0015(19) 0.011(2)
C5A 0.008(2) 0.033(3) 0.018(3) -0.006(2) 0.0027(19) 0.002(2)
C7B 0.027(3) 0.026(3) 0.017(3) -0.002(2) 0.010(2) -0.010(2)
C10F 0.009(2) 0.013(2) 0.022(3) -0.006(2) 0.0061(19) 0.0007(19)
C13F 0.015(2) 0.018(3) 0.012(2) 0.002(2) -0.0004(19) 0.001(2)
C2F 0.019(3) 0.014(3) 0.025(3) -0.002(2) 0.008(2) 0.006(2)
C3A 0.017(2) 0.024(3) 0.019(3) -0.006(2) -0.003(2) 0.012(2)
C7A 0.019(3) 0.021(3) 0.017(3) -0.003(2) 0.007(2) -0.005(2)
C14A 0.018(3) 0.019(3) 0.022(3) -0.006(2) 0.010(2) -0.004(2)
C3F 0.012(2) 0.020(3) 0.025(3) 0.002(2) 0.007(2) 0.009(2)
C14F 0.017(2) 0.014(2) 0.011(2) -0.0013(19) 0.0037(19) 0.0007(19)
C13B 0.034(3) 0.029(3) 0.022(3) 0.001(2) 0.003(2) 0.000(3)
C6A 0.017(3) 0.029(3) 0.015(3) -0.008(2) 0.002(2) -0.005(2)
C14B 0.026(3) 0.033(3) 0.031(3) -0.005(3) 0.007(2) -0.011(3)
C5B 0.035(3) 0.018(3) 0.027(3) 0.002(2) -0.006(2) 0.001(2)
C12A 0.006(2) 0.032(3) 0.020(3) -0.006(2) 0.0018(19) 0.004(2)
C9F 0.017(2) 0.011(2) 0.022(3) -0.004(2) 0.005(2) -0.002(2)
C12F 0.007(2) 0.018(3) 0.016(2) 0.001(2) -0.0035(18) 0.0012(19)
C9B 0.012(3) 0.039(3) 0.042(3) -0.027(3) 0.006(2) 0.000(2)
C2A 0.025(3) 0.021(3) 0.015(3) 0.000(2) -0.002(2) 0.012(2)
C10B 0.013(2) 0.023(3) 0.036(3) -0.012(2) 0.000(2) 0.009(2)
C3B 0.025(3) 0.030(3) 0.045(4) -0.021(3) -0.011(3) 0.019(2)
C2B 0.022(3) 0.027(3) 0.048(4) -0.026(3) 0.012(3) -0.004(2)
C6B 0.035(3) 0.025(3) 0.037(3) -0.003(3) 0.004(3) -0.003(3)
C12B 0.032(3) 0.026(3) 0.027(3) 0.000(2) -0.011(2) 0.001(2)
C5F 0.012(2) 0.016(3) 0.023(3) 0.007(2) -0.001(2) 0.002(2)
N8D 0.021(2) 0.022(2) 0.010(2) -0.0047(17) 0.0007(16) 0.0042(18)
N11D 0.0117(19) 0.026(2) 0.011(2) -0.0003(17) 0.0021(16) 0.0053(17)
N4D 0.015(2) 0.026(2) 0.012(2) -0.0008(17) 0.0028(16) 0.0071(18)
N1D 0.026(2) 0.018(2) 0.009(2) -0.0026(16) 0.0030(17) 0.0047(18)
C2D 0.033(3) 0.019(3) 0.014(3) 0.000(2) 0.005(2) 0.007(2)
C6D 0.013(3) 0.038(3) 0.024(3) -0.006(2) 0.000(2) -0.004(2)
C7D 0.025(3) 0.021(3) 0.025(3) -0.007(2) 0.001(2) -0.004(2)
C10D 0.028(3) 0.032(3) 0.014(3) -0.002(2) 0.002(2) 0.020(2)
C14D 0.025(3) 0.025(3) 0.022(3) -0.004(2) 0.005(2) -0.006(2)
C12D 0.011(2) 0.040(3) 0.021(3) 0.002(2) 0.003(2) 0.003(2)
C3D 0.031(3) 0.032(3) 0.014(3) 0.003(2) 0.004(2) 0.018(2)
C9D 0.034(3) 0.015(3) 0.019(3) 0.000(2) 0.000(2) 0.011(2)
C5D 0.015(2) 0.036(3) 0.017(3) -0.002(2) -0.002(2) 0.007(2)
C13D 0.016(3) 0.035(3) 0.018(3) 0.002(2) 0.001(2) -0.006(2)
N1E 0.0120(19) 0.017(2) 0.018(2) -0.0110(17) 0.0037(16) -0.0017(16)
N4E 0.0136(19) 0.011(2) 0.015(2) -0.0026(16) -0.0003(16) -0.0023(16)
N11E 0.014(2) 0.014(2) 0.023(2) -0.0038(17) -0.0055(17) -0.0021(17)
N8E 0.0105(19) 0.015(2) 0.029(2) -0.0132(18) 0.0048(17) -0.0019(16)
C3E 0.021(3) 0.017(3) 0.030(3) -0.010(2) -0.004(2) 0.008(2)
C6E 0.029(3) 0.028(3) 0.023(3) -0.009(2) 0.015(2) -0.015(2)
C7E 0.021(3) 0.031(3) 0.031(3) -0.018(3) 0.015(2) -0.005(2)
C5E 0.027(3) 0.014(3) 0.022(3) -0.003(2) 0.004(2) -0.008(2)
C12E 0.026(3) 0.018(3) 0.024(3) 0.004(2) -0.006(2) -0.003(2)
C14E 0.019(3) 0.023(3) 0.028(3) -0.010(2) 0.017(2) -0.008(2)
C2E 0.009(2) 0.024(3) 0.036(3) -0.013(2) 0.002(2) 0.006(2)
C13E 0.034(3) 0.030(3) 0.015(3) -0.003(2) 0.005(2) -0.008(3)
C10E 0.018(3) 0.013(3) 0.047(4) -0.007(2) -0.012(2) 0.004(2)
C9E 0.009(2) 0.024(3) 0.047(3) -0.023(3) -0.004(2) 0.001(2)
N1C 0.0131(19) 0.0064(19) 0.0090(19) 0.0004(15) -0.0005(15) -0.0017(15)
N8C 0.0126(19) 0.013(2) 0.013(2) -0.0006(16) 0.0052(15) 0.0035(16)
N4C 0.0106(19) 0.011(2) 0.013(2) -0.0014(16) 0.0019(15) 0.0001(15)
N11C 0.0094(18) 0.009(2) 0.016(2) 0.0013(16) 0.0023(15) 0.0003(15)
C7C 0.015(2) 0.019(3) 0.017(3) -0.005(2) 0.002(2) -0.002(2)
C14C 0.012(2) 0.017(3) 0.016(2) 0.001(2) -0.0008(19) -0.0014(19)
C2C 0.014(2) 0.012(2) 0.015(2) -0.0047(19) 0.0046(19) -0.0003(19)
C10C 0.014(2) 0.025(3) 0.023(3) 0.003(2) 0.006(2) 0.012(2)
C9C 0.022(3) 0.018(3) 0.020(3) 0.000(2) 0.011(2) 0.007(2)
C3C 0.013(2) 0.019(3) 0.013(2) -0.004(2) 0.0040(19) 0.002(2)
C6C 0.014(2) 0.019(3) 0.011(2) -0.0012(19) -0.0014(18) 0.003(2)
C13C 0.013(2) 0.013(3) 0.024(3) 0.000(2) -0.008(2) 0.001(2)
C5C 0.010(2) 0.018(3) 0.014(2) -0.0008(19) -0.0034(18) 0.0055(19)
C12C 0.009(2) 0.014(3) 0.027(3) 0.004(2) -0.005(2) 0.0040(19)
O1W 0.0267(19) 0.0173(18) 0.0194(18) -0.0049(15) 0.0015(15) 0.0046(15)
O2W 0.029(2) 0.020(2) 0.028(2) -0.0045(16) -0.0046(16) 0.0068(16)
O3W 0.0240(19) 0.033(2) 0.0106(17) -0.0057(15) 0.0021(14) -0.0023(16)
O4W 0.0183(18) 0.031(2) 0.0220(19) -0.0008(16) 0.0022(15) 0.0007(16)
O5W 0.022(2) 0.032(3) 0.024(3) -0.005(2) 0.001(2) 0.008(2)
O6W 0.050(10) 0.069(13) 0.019(8) 0.022(8) 0.013(7) 0.026(10)
O7W 0.038(2) 0.039(2) 0.033(2) 0.0136(19) 0.0111(18) 0.0160(19)
O8W 0.036(2) 0.028(2) 0.036(2) 0.0029(18) -0.0050(18) -0.0083(18)
O9W 0.062(3) 0.037(3) 0.058(3) -0.017(2) -0.013(2) 0.021(2)
O10W 0.050(3) 0.047(3) 0.066(3) -0.023(2) -0.009(2) 0.020(2)
O11W 0.030(2) 0.027(2) 0.0188(19) -0.0005(15) -0.0018(15) 0.0132(16)
O12W 0.023(5) 0.026(5) 0.023(4) 0.003(4) -0.001(3) -0.004(4)
O13W 0.032(5) 0.044(6) 0.028(5) 0.006(5) 0.001(4) 0.000(5)
O14W 0.046(3) 0.045(3) 0.038(2) -0.008(2) 0.007(2) 0.000(2)
O15W 0.0180(17) 0.0140(17) 0.0157(17) -0.0036(13) 0.0016(13) 0.0034(14)
O16W 0.0214(18) 0.0218(19) 0.0166(18) -0.0001(14) 0.0044(14) 0.0099(15)
O17W 0.0217(18) 0.0184(18) 0.0193(18) -0.0043(14) 0.0010(14) 0.0076(14)
O18W 0.0244(18) 0.0145(18) 0.0219(19) -0.0025(14) 0.0000(15) 0.0024(15)
O19W 0.056(3) 0.030(2) 0.034(2) -0.0014(18) 0.005(2) 0.013(2)
O20W 0.099(4) 0.025(2) 0.020(2) 0.0006(17) -0.002(2) -0.007(2)
O21W 0.040(2) 0.032(2) 0.083(3) -0.008(2) 0.012(2) 0.012(2)
O22W 0.036(5) 0.049(5) 0.040(5) -0.001(4) 0.022(4) 0.014(4)
O23W 0.073(7) 0.093(9) 0.081(8) -0.006(7) 0.011(6) 0.024(7)
O24W 0.035(2) 0.032(2) 0.035(2) -0.0028(18) 0.0040(18) 0.0052(18)
O25W 0.028(2) 0.026(2) 0.0211(19) -0.0049(16) 0.0001(15) 0.0022(16)
O26W 0.060(3) 0.030(2) 0.058(3) -0.006(2) -0.006(2) 0.014(2)
O27W 0.037(7) 0.053(9) 0.032(7) 0.009(6) -0.009(5) 0.005(6)
O28W 0.049(5) 0.035(5) 0.029(4) -0.009(3) 0.006(3) 0.017(4)
O29W 0.027(2) 0.034(2) 0.031(2) -0.0016(17) -0.0010(16) 0.0107(17)
O30W 0.0161(17) 0.0201(19) 0.0232(19) -0.0115(15) -0.0042(14) 0.0049(14)
O31W 0.024(2) 0.024(2) 0.055(3) 0.0153(19) -0.0088(18) 0.0004(17)
O32W 0.0158(17) 0.0188(18) 0.0254(19) -0.0024(15) 0.0054(14) 0.0044(14)
O33W 0.013(9) 0.030(11) 0.021(10) -0.006(8) -0.003(7) -0.002(8)
O34W 0.028(3) 0.036(3) 0.072(4) -0.015(3) 0.020(3) -0.001(3)
O35W 0.0194(18) 0.027(2) 0.0227(19) -0.0037(16) -0.0019(15) 0.0034(15)

loop_
_atom_type_symbol
_atom_type_description
_atom_type_scat_dispersion_real
_atom_type_scat_dispersion_imag
_atom_type_scat_source
C C 0.0033 0.0016 'International Tables Vol C Tables 4.2.6.8 and 6.1.1.4'
H H 0 0 'International Tables Vol C Tables 4.2.6.8 and 6.1.1.4'
Cu Cu 0.3201 1.2651 'International Tables Vol C Tables 4.2.6.8 and 6.1.1.4'
N N 0.0061 0.0033 'International Tables Vol C Tables 4.2.6.8 and 6.1.1.4'
O O 0.0106 0.006 'International Tables Vol C Tables 4.2.6.8 and 6.1.1.4'
V V 0.3005 0.5294 'International Tables Vol C Tables 4.2.6.8 and 6.1.1.4'

loop_
_geom_angle_atom_site_label_1
_geom_angle_atom_site_label_2
_geom_angle_atom_site_label_3
_geom_angle
_geom_angle_site_symmetry_1
_geom_angle_site_symmetry_3
O1M V1 O1 107.11(16) . .
O1M V1 O12 108.00(15) . .
O1 V1 O12 109.91(15) . .
O1M V1 O6 111.03(15) . 1_455
O1 V1 O6 109.87(15) . 1_455
O12 V1 O6 110.85(14) . 1_455
O2 V2 O2M 108.10(15) . .
O2 V2 O12 113.03(15) . .
O2M V2 O12 109.95(14) . .
O2 V2 O23 107.98(14) . .
O2M V2 O23 110.27(14) . .
O12 V2 O23 107.49(14) . .
O3M V3 O3 107.28(15) . .
O3M V3 O23 109.32(15) . .
O3 V3 O23 109.82(15) . .
O3M V3 O34 111.26(14) . .
O3 V3 O34 109.95(14) . .
O23 V3 O34 109.18(14) . .
O4 V4 O4M 108.91(16) . .
O4 V4 O34 110.31(14) . .
O4M V4 O34 108.63(14) . .
O4 V4 O45 108.94(15) . .
O4M V4 O45 108.98(14) . .
O34 V4 O45 111.04(13) . .
O5M V5 O5 107.81(15) . .
O5M V5 O56 109.88(15) . .
O5 V5 O56 110.41(14) . .
O5M V5 O45 108.27(14) . .
O5 V5 O45 111.76(15) . .
O56 V5 O45 108.67(13) . .
O6M V6 O61 108.25(16) . .
O6M V6 O6 112.44(15) . .
O61 V6 O6 109.61(14) . .
O6M V6 O56 106.46(14) . .
O61 V6 O56 106.69(14) . .
O6 V6 O56 113.11(14) . .
O7 V7 O7M 108.72(16) . .
O7 V7 O712 109.92(14) . .
O7M V7 O712 109.76(15) . .
O7 V7 O78 110.40(15) . .
O7M V7 O78 109.15(14) . .
O712 V7 O78 108.87(14) . .
O8M V8 O8 108.08(15) . .
O8M V8 O89 110.33(15) . .
O8 V8 O89 108.08(16) . .
O8M V8 O78 108.58(14) . .
O8 V8 O78 113.90(15) . .
O89 V8 O78 107.86(14) . .
O9M V9 O9 108.74(15) . .
O9M V9 O910 110.16(15) . .
O9 V9 O910 109.13(15) . .
O9M V9 O89 106.77(15) . .
O9 V9 O89 108.81(15) . .
O910 V9 O89 113.12(15) . .
O10 V10 O10M 107.77(15) . .
O10 V10 O910 108.48(15) . .
O10M V10 O910 109.05(15) . .
O10 V10 O101 110.66(15) . .
O10M V10 O101 109.53(15) . .
O910 V10 O101 111.26(14) . .
O11M V11 O11 108.49(16) . .
O11M V11 O112 109.26(16) . .
O11 V11 O112 108.64(15) . .
O11M V11 O101 110.17(15) . .
O11 V11 O101 112.27(15) . .
O112 V11 O101 107.97(15) . .
O12M V12 O127 106.80(16) . .
O12M V12 O112 109.70(16) . .
O127 V12 O112 109.56(16) . .
O12M V12 O712 112.36(15) . 1_455
O127 V12 O712 110.80(15) . 1_455
O112 V12 O712 107.61(14) . 1_455
N11A Cu1A N4A 179.19(15) . .
N11A Cu1A N1A 94.51(15) . .
N4A Cu1A N1A 85.44(15) . .
N11A Cu1A N8A 86.14(15) . .
N4A Cu1A N8A 93.91(15) . .
N1A Cu1A N8A 179.32(15) . .
N11A Cu1A O5M 91.83(12) . .
N4A Cu1A O5M 88.97(12) . .
N1A Cu1A O5M 95.52(12) . .
N8A Cu1A O5M 84.25(12) . .
N11B Cu1B N1B 94.31(18) . .
N11B Cu1B N4B 175.90(16) . .
N1B Cu1B N4B 86.11(18) . .
N11B Cu1B N8B 86.14(17) . .
N1B Cu1B N8B 176.35(17) . .
N4B Cu1B N8B 93.19(17) . .
N11B Cu1B O4M 96.05(14) . .
N1B Cu1B O4M 88.03(14) . .
N4B Cu1B O4M 88.04(14) . .
N8B Cu1B O4M 95.53(14) . .
N8C Cu1C N4C 95.17(14) . .
N8C Cu1C N11C 85.93(15) . .
N4C Cu1C N11C 175.13(15) . .
N8C Cu1C N1C 178.58(15) . .
N4C Cu1C N1C 86.24(14) . .
N11C Cu1C N1C 92.65(15) . .
N11D Cu1D N8D 85.19(16) . .
N11D Cu1D N1D 94.45(16) . .
N8D Cu1D N1D 179.63(17) . .
N11D Cu1D N4D 178.18(15) . .
N8D Cu1D N4D 94.33(16) . .
N1D Cu1D N4D 86.03(16) . .
N11D Cu1D O8M 88.70(13) . .
N8D Cu1D O8M 91.93(13) . .
N1D Cu1D O8M 88.16(13) . .
N4D Cu1D O8M 93.07(13) . .
N4E Cu1E N11E 178.32(16) . .
N4E Cu1E N1E 85.90(15) . .
N11E Cu1E N1E 93.29(16) . .
N4E Cu1E N8E 94.43(16) . .
N11E Cu1E N8E 86.37(16) . .
N1E Cu1E N8E 179.66(17) . .
N1F Cu1F N8F 177.83(15) . .
N1F Cu1F N11F 94.65(15) . .
N8F Cu1F N11F 86.23(14) . .
N1F Cu1F N4F 85.84(15) . .
N8F Cu1F N4F 93.16(15) . .
N11F Cu1F N4F 176.34(14) . .
N1F Cu1F O3M 96.42(13) . .
N8F Cu1F O3M 85.59(13) . .
N11F Cu1F O3M 87.22(12) . .
N4F Cu1F O3M 96.35(13) . .
V6 O6 V1 160.2(2) . 1_655
V2 O12 V1 133.92(17) . .
V3 O3M Cu1F 130.91(16) . .
V4 O4M Cu1B 169.74(18) . .
V5 O5M Cu1A 139.11(16) . .
V8 O8M Cu1D 137.19(16) . .
V3 O23 V2 134.07(18) . .
V3 O34 V4 137.98(17) . .
V5 O45 V4 129.17(17) . .
V5 O56 V6 138.96(17) . .
V8 O78 V7 127.67(17) . .
V9 O89 V8 139.52(18) . .
V10 O101 V11 141.22(19) . .
V11 O112 V12 135.27(18) . .
V12 O712 V7 138.25(18) 1_655 .
V9 O910 V10 174.1(2) . .
C5A N4A C3A 113.0(3) . .
C5A N4A Cu1A 116.0(3) . .
C3A N4A Cu1A 106.7(3) . .
C12F N11F C10F 112.0(3) . .
C12F N11F Cu1F 118.2(3) . .
C10F N11F Cu1F 105.2(3) . .
C12B N11B C10B 113.5(4) . .
C12B N11B Cu1B 115.3(3) . .
C10B N11B Cu1B 107.6(3) . .
C5B N4B C3B 112.8(4) . .
C5B N4B Cu1B 119.1(3) . .
C3B N4B Cu1B 105.9(3) . .
C9F N8F C7F 112.9(4) . .
C9F N8F Cu1F 106.7(3) . .
C7F N8F Cu1F 116.5(3) . .
C3F N4F C5F 112.5(3) . .
C3F N4F Cu1F 106.4(3) . .
C5F N4F Cu1F 117.2(3) . .
C9B N8B C7B 111.4(4) . .
C9B N8B Cu1B 106.8(3) . .
C7B N8B Cu1B 120.6(3) . .
C9A N8A C7A 113.0(3) . .
C9A N8A Cu1A 106.0(3) . .
C7A N8A Cu1A 119.2(3) . .
C2A N1A C14A 113.6(4) . .
C2A N1A Cu1A 106.5(3) . .
C14A N1A Cu1A 116.9(3) . .
C14F N1F C2F 111.0(4) . .
C14F N1F Cu1F 117.9(3) . .
C2F N1F Cu1F 107.2(3) . .
C12A N11A C10A 112.0(3) . .
C12A N11A Cu1A 118.2(3) . .
C10A N11A Cu1A 106.0(3) . .
C2B N1B C14B 112.7(4) . .
C2B N1B Cu1B 106.2(3) . .
C14B N1B Cu1B 115.4(3) . .
C12A C13A C14A 114.0(4) . .
C5F C6F C7F 114.6(4) . .
N8F C7F C6F 111.3(4) . .
N8A C9A C10A 107.4(4) . .
N11A C10A C9A 106.9(4) . .
N4A C5A C6A 112.6(4) . .
N8B C7B C6B 114.6(4) . .
N11F C10F C9F 108.3(3) . .
C12F C13F C14F 114.6(4) . .
N1F C2F C3F 108.2(4) . .
N4A C3A C2A 107.3(4) . .
N8A C7A C6A 110.7(4) . .
N1A C14A C13A 110.9(4) . .
N4F C3F C2F 108.4(4) . .
N1F C14F C13F 112.6(4) . .
C12B C13B C14B 117.3(5) . .
C5A C6A C7A 114.1(4) . .
C13B C14B N1B 113.9(4) . .
N4B C5B C6B 111.0(4) . .
N11A C12A C13A 112.5(4) . .
N8F C9F C10F 107.2(4) . .
N11F C12F C13F 112.2(3) . .
N8B C9B C10B 108.0(4) . .
N1A C2A C3A 107.6(4) . .
N11B C10B C9B 109.9(4) . .
C2B C3B N4B 108.8(4) . .
N1B C2B C3B 109.2(4) . .
C7B C6B C5B 115.4(5) . .
N11B C12B C13B 112.7(5) . .
N4F C5F C6F 112.3(4) . .
C9D N8D C7D 112.7(4) . .
C9D N8D Cu1D 107.0(3) . .
C7D N8D Cu1D 115.5(3) . .
C12D N11D C10D 112.4(4) . .
C12D N11D Cu1D 117.8(3) . .
C10D N11D Cu1D 107.1(3) . .
C5D N4D C3D 111.8(4) . .
C5D N4D Cu1D 118.8(3) . .
C3D N4D Cu1D 106.3(3) . .
C2D N1D C14D 112.6(4) . .
C2D N1D Cu1D 106.4(3) . .
C14D N1D Cu1D 117.5(3) . .
N1D C2D C3D 108.4(4) . .
C7D C6D C5D 114.3(4) . .
N8D C7D C6D 111.2(4) . .
N11D C10D C9D 107.1(4) . .
N1D C14D C13D 111.8(4) . .
N11D C12D C13D 112.7(4) . .
N4D C3D C2D 107.2(4) . .
N8D C9D C10D 107.5(4) . .
N4D C5D C6D 112.1(4) . .
C12D C13D C14D 115.3(4) . .
C2E N1E C14E 112.0(4) . .
C2E N1E Cu1E 106.8(3) . .
C14E N1E Cu1E 115.8(3) . .
C3E N4E C5E 112.0(4) . .
C3E N4E Cu1E 106.8(3) . .
C5E N4E Cu1E 117.4(3) . .
C10E N11E C12E 112.9(4) . .
C10E N11E Cu1E 106.3(3) . .
C12E N11E Cu1E 117.4(3) . .
C9E N8E C7E 111.9(4) . .
C9E N8E Cu1E 105.7(3) . .
C7E N8E Cu1E 117.1(3) . .
N4E C3E C2E 108.1(4) . .
C7E C6E C5E 114.3(4) . .
N8E C7E C6E 112.4(4) . .
N4E C5E C6E 111.1(4) . .
N11E C12E C13E 113.3(4) . .
N1E C14E C13E 112.2(4) . .
N1E C2E C3E 108.3(4) . .
C12E C13E C14E 114.2(4) . .
N11E C10E C9E 109.5(4) . .
N8E C9E C10E 108.2(4) . .
C2C N1C C14C 114.4(3) . .
C2C N1C Cu1C 106.8(3) . .
C14C N1C Cu1C 115.1(3) . .
C7C N8C C9C 111.4(4) . .
C7C N8C Cu1C 119.1(3) . .
C9C N8C Cu1C 106.3(3) . .
C5C N4C C3C 112.6(3) . .
C5C N4C Cu1C 117.8(3) . .
C3C N4C Cu1C 104.5(3) . .
C12C N11C C10C 111.7(3) . .
C12C N11C Cu1C 116.4(3) . .
C10C N11C Cu1C 107.8(3) . .
N8C C7C C6C 113.5(4) . .
N1C C14C C13C 111.4(4) . .
N1C C2C C3C 107.8(4) . .
N11C C10C C9C 108.2(4) . .
N8C C9C C10C 108.5(4) . .
N4C C3C C2C 107.5(3) . .
C7C C6C C5C 113.6(4) . .
C14C C13C C12C 115.4(4) . .
N4C C5C C6C 111.2(3) . .
N11C C12C C13C 113.0(4) . .

loop_
_geom_bond_atom_site_label_1
_geom_bond_atom_site_label_2
_geom_bond_distance
_geom_bond_site_symmetry_2
V1 O1M 1.640(3) .
V1 O1 1.648(3) .
V1 O12 1.810(3) .
V1 O6 1.811(3) 1_455
V2 O2 1.643(3) .
V2 O2M 1.643(3) .
V2 O12 1.805(3) .
V2 O23 1.821(3) .
V3 O3M 1.633(3) .
V3 O3 1.654(3) .
V3 O23 1.793(3) .
V3 O34 1.805(3) .
V4 O4 1.632(3) .
V4 O4M 1.639(3) .
V4 O34 1.821(3) .
V4 O45 1.827(3) .
V5 O5M 1.641(3) .
V5 O5 1.653(3) .
V5 O56 1.797(3) .
V5 O45 1.803(3) .
V6 O6M 1.647(3) .
V6 O61 1.648(3) .
V6 O6 1.782(3) .
V6 O56 1.819(3) .
V7 O7 1.636(3) .
V7 O7M 1.637(3) .
V7 O712 1.822(3) .
V7 O78 1.825(3) .
V8 O8M 1.637(3) .
V8 O8 1.652(3) .
V8 O89 1.799(3) .
V8 O78 1.801(3) .
V9 O9M 1.644(3) .
V9 O9 1.647(3) .
V9 O910 1.782(3) .
V9 O89 1.795(3) .
V10 O10 1.640(3) .
V10 O10M 1.648(3) .
V10 O910 1.787(3) .
V10 O101 1.802(3) .
V11 O11M 1.632(3) .
V11 O11 1.653(3) .
V11 O112 1.797(3) .
V11 O101 1.808(3) .
V12 O12M 1.633(3) .
V12 O127 1.654(3) .
V12 O112 1.798(3) .
V12 O712 1.799(3) 1_455
Cu1A N11A 2.007(4) .
Cu1A N4A 2.009(3) .
Cu1A N1A 2.022(4) .
Cu1A N8A 2.024(4) .
Cu1A O5M 2.431(3) .
Cu1B N11B 1.994(4) .
Cu1B N1B 2.012(4) .
Cu1B N4B 2.016(4) .
Cu1B N8B 2.030(4) .
Cu1B O4M 2.335(3) .
Cu1C N8C 2.016(4) .
Cu1C N4C 2.019(4) .
Cu1C N11C 2.019(4) .
Cu1C N1C 2.021(3) .
Cu1D N11D 2.010(4) .
Cu1D N8D 2.014(4) .
Cu1D N1D 2.015(4) .
Cu1D N4D 2.016(4) .
Cu1D O8M 2.410(3) .
Cu1E N4E 2.011(4) .
Cu1E N11E 2.014(4) .
Cu1E N1E 2.022(4) .
Cu1E N8E 2.023(4) .
Cu1F N1F 2.012(4) .
Cu1F N8F 2.018(4) .
Cu1F N11F 2.027(4) .
Cu1F N4F 2.029(4) .
Cu1F O3M 2.399(3) .
O6 V1 1.811(3) 1_655
O712 V12 1.799(3) 1_655
N4A C5A 1.478(6) .
N4A C3A 1.481(6) .
N11F C12F 1.473(5) .
N11F C10F 1.486(5) .
N11B C12B 1.452(6) .
N11B C10B 1.480(6) .
N4B C5B 1.457(6) .
N4B C3B 1.488(6) .
N8F C9F 1.483(6) .
N8F C7F 1.483(5) .
N4F C3F 1.484(6) .
N4F C5F 1.484(6) .
N8B C9B 1.455(6) .
N8B C7B 1.475(6) .
N8A C9A 1.481(6) .
N8A C7A 1.482(5) .
N1A C2A 1.475(6) .
N1A C14A 1.484(5) .
N1F C14F 1.475(5) .
N1F C2F 1.480(6) .
N11A C12A 1.477(6) .
N11A C10A 1.478(6) .
N1B C2B 1.450(7) .
N1B C14B 1.513(7) .
C13A C12A 1.508(7) .
C13A C14A 1.520(7) .
C6F C5F 1.514(7) .
C6F C7F 1.519(7) .
C9A C10A 1.511(6) .
C5A C6A 1.504(7) .
C7B C6B 1.498(8) .
C10F C9F 1.505(6) .
C13F C12F 1.517(6) .
C13F C14F 1.524(6) .
C2F C3F 1.498(6) .
C3A C2A 1.492(6) .
C7A C6A 1.512(7) .
C13B C12B 1.502(8) .
C13B C14B 1.505(8) .
C5B C6B 1.505(8) .
C9B C10B 1.513(7) .
C3B C2B 1.476(8) .
N8D C9D 1.468(6) .
N8D C7D 1.484(6) .
N11D C12D 1.464(6) .
N11D C10D 1.482(6) .
N4D C5D 1.470(6) .
N4D C3D 1.478(6) .
N1D C2D 1.472(6) .
N1D C14D 1.487(6) .
C2D C3D 1.506(7) .
C6D C7D 1.515(7) .
C6D C5D 1.515(7) .
C10D C9D 1.496(7) .
C14D C13D 1.514(7) .
C12D C13D 1.504(7) .
N1E C2E 1.471(6) .
N1E C14E 1.485(6) .
N4E C3E 1.475(6) .
N4E C5E 1.479(6) .
N11E C10E 1.472(6) .
N11E C12E 1.476(6) .
N8E C9E 1.477(6) .
N8E C7E 1.482(6) .
C3E C2E 1.506(7) .
C6E C7E 1.494(8) .
C6E C5E 1.524(7) .
C12E C13E 1.505(7) .
C14E C13E 1.517(7) .
C10E C9E 1.490(7) .
N1C C2C 1.469(6) .
N1C C14C 1.479(5) .
N8C C7C 1.474(6) .
N8C C9C 1.484(6) .
N4C C5C 1.475(5) .
N4C C3C 1.484(5) .
N11C C12C 1.485(5) .
N11C C10C 1.488(6) .
C7C C6C 1.515(6) .
C14C C13C 1.505(6) .
C2C C3C 1.505(6) .
C10C C9C 1.503(6) .
C6C C5C 1.521(6) .
C13C C12C 1.506(7) .
O5W O6W 1.390(19) .
O12W O13W 0.834(9) .
O27W O28W 0.876(13) .
O33W O34W 1.087(18) .
